data_7228626
loop_
_publ_author_name
'Niu, Siwen'
'Liu, Dong'
'Shao, Zongze'
'Proksch, Peter'
'Lin, Wenhan'

_publ_section_title
;
 Eutypellazines A--M, thiodiketopiperazine-type alkaloids from deep sea
 derived fungus Eutypella sp. MCCC 3A00281
;
_journal_issue 53
_journal_name_full 'RSC Adv.'
_journal_page_first 33580
_journal_paper_doi 10.1039/C7RA05774A
_journal_volume 7
_journal_year 2017
_chemical_absolute_configuration ad
_chemical_formula_moiety 'C19 H20 N2 O5 S2, H2 O'
_chemical_formula_sum 'C19 H22 N2 O6 S2'
_chemical_formula_weight 438.51
_chemical_name_systematic
;
 ? 
;
_space_group_crystal_system monoclinic
_space_group_IT_number 4
_space_group_name_Hall 'P 2yb'
_space_group_name_H-M_alt 'P 1 21 1'
_symmetry_space_group_name_Hall 'P 2yb'
_symmetry_space_group_name_H-M 'P 1 21 1'
_atom_sites_solution_hydrogens geom
_atom_sites_solution_primary direct
_atom_sites_solution_secondary difmap
_audit_creation_date 2014-07-04
_audit_creation_method
;
  Olex2 1.1
  (compiled 2011.02.15 svn.r1672, GUI svn.r3494)
;
_audit_update_record
;
2015-08-03 deposited with the CCDC.
2017-06-27 downloaded from the CCDC.
;
_cell_angle_alpha 90.00
_cell_angle_beta 90.413(5)
_cell_angle_gamma 90.00
_cell_formula_units_Z 4
_cell_length_a 7.6255(4)
_cell_length_b 27.2984(13)
_cell_length_c 9.2094(5)
_cell_measurement_reflns_used 3998
_cell_measurement_temperature 104.7
_cell_measurement_theta_max 71.1230
_cell_measurement_theta_min 3.2356
_cell_volume 1917.02(17)
_computing_cell_refinement
;
CrysAlisPro, Agilent Technologies,
Version 1.171.35.11 (release 16-05-2011 CrysAlis171 .NET)
(compiled May 16 2011,17:55:39)
;
_computing_data_collection
;
CrysAlisPro, Agilent Technologies,
Version 1.171.35.11 (release 16-05-2011 CrysAlis171 .NET)
(compiled May 16 2011,17:55:39)
;
_computing_data_reduction
;
CrysAlisPro, Agilent Technologies,
Version 1.171.35.11 (release 16-05-2011 CrysAlis171 .NET)
(compiled May 16 2011,17:55:39)
;
_computing_molecular_graphics
;
O. V. Dolomanov, L. J. Bourhis, R. J. Gildea, J. A. K. Howard and H. Puschmann,
OLEX2: a complete structure solution, refinement and analysis program.
J. Appl. Cryst. (2009). 42, 339-341.
;
_computing_publication_material
;
O. V. Dolomanov, L. J. Bourhis, R. J. Gildea, J. A. K. Howard and H. Puschmann,
OLEX2: a complete structure solution, refinement and analysis program.
J. Appl. Cryst. (2009). 42, 339-341.
;
_computing_structure_refinement 'SHELXL-97 (Sheldrick, 1997)'
_computing_structure_solution 'A short history of SHELX (Sheldrick, 2007)/Bruker'
_diffrn_ambient_temperature 104.7
_diffrn_detector_area_resol_mean 16.0971
_diffrn_measured_fraction_theta_full 0.985
_diffrn_measured_fraction_theta_max 0.985
_diffrn_measurement_details
;
#__ type_ start__ end____ width___ exp.time_
  1 omega   14.00   40.00   1.0000    3.0000
omega____ theta____ kappa____ phi______ frames
    -       -8.5000   77.0000   30.0000 26

#__ type_ start__ end____ width___ exp.time_
  2 omega  -22.00    5.00   1.0000    3.0000
omega____ theta____ kappa____ phi______ frames
    -       -8.5000   45.0000 -180.0000 27

#__ type_ start__ end____ width___ exp.time_
  3 omega  -33.00   61.00   1.0000    3.0000
omega____ theta____ kappa____ phi______ frames
    -       34.8036  -77.0000   90.0000 94

#__ type_ start__ end____ width___ exp.time_
  4 omega    8.00   98.00   1.0000    3.0000
omega____ theta____ kappa____ phi______ frames
    -       34.8036   77.0000 -150.0000 90

#__ type_ start__ end____ width___ exp.time_
  5 omega  -27.00   23.00   1.0000    3.0000
omega____ theta____ kappa____ phi______ frames
    -       34.8036  -77.0000  -60.0000 50

#__ type_ start__ end____ width___ exp.time_
  6 omega   64.00  135.00   1.0000   10.0000
omega____ theta____ kappa____ phi______ frames
    -      108.0000  -77.0000   30.0000 71

#__ type_ start__ end____ width___ exp.time_
  7 omega   24.00   50.00   1.0000    3.0000
omega____ theta____ kappa____ phi______ frames
    -       -8.5000   45.0000  -60.0000 26

#__ type_ start__ end____ width___ exp.time_
  8 omega   24.00  103.00   1.0000    3.0000
omega____ theta____ kappa____ phi______ frames
    -       35.8017   77.0000   30.0000 79

#__ type_ start__ end____ width___ exp.time_
  9 omega    6.00   34.00   1.0000    3.0000
omega____ theta____ kappa____ phi______ frames
    -       35.8017  -77.0000  120.0000 28

#__ type_ start__ end____ width___ exp.time_
 10 omega  -32.00   -6.00   1.0000    3.0000
omega____ theta____ kappa____ phi______ frames
    -       35.8017  -77.0000  120.0000 26

#__ type_ start__ end____ width___ exp.time_
 11 omega   38.00   63.00   1.0000    3.0000
omega____ theta____ kappa____ phi______ frames
    -       35.8017  -77.0000 -120.0000 25

#__ type_ start__ end____ width___ exp.time_
 12 omega   22.00   66.00   1.0000    3.0000
omega____ theta____ kappa____ phi______ frames
    -       35.8017   37.0000 -150.0000 44

#__ type_ start__ end____ width___ exp.time_
 13 omega   32.00   83.00   1.0000    3.0000
omega____ theta____ kappa____ phi______ frames
    -       35.8017 -127.0000   33.0000 51

#__ type_ start__ end____ width___ exp.time_
 14 omega   91.00  146.00   1.0000   10.0000
omega____ theta____ kappa____ phi______ frames
    -      108.0000   45.0000  -90.0000 55

#__ type_ start__ end____ width___ exp.time_
 15 omega   43.00  120.00   1.0000   10.0000
omega____ theta____ kappa____ phi______ frames
    -      108.0000 -127.0000 -146.0000 77

#__ type_ start__ end____ width___ exp.time_
 16 omega   91.00  172.00   1.0000   10.0000
omega____ theta____ kappa____ phi______ frames
    -      108.0000   45.0000  -30.0000 81

#__ type_ start__ end____ width___ exp.time_
 17 omega   40.00   97.00   1.0000   10.0000
omega____ theta____ kappa____ phi______ frames
    -      108.0000  -45.0000   60.0000 57

#__ type_ start__ end____ width___ exp.time_
 18 omega   44.00   95.00   1.0000   10.0000
omega____ theta____ kappa____ phi______ frames
    -      108.0000  -45.0000  -90.0000 51

#__ type_ start__ end____ width___ exp.time_
 19 omega   65.00  115.00   1.0000   10.0000
omega____ theta____ kappa____ phi______ frames
    -      108.0000  -77.0000 -180.0000 50

#__ type_ start__ end____ width___ exp.time_
 20 omega   41.00   95.00   1.0000   10.0000
omega____ theta____ kappa____ phi______ frames
    -      108.0000  -45.0000    0.0000 54

#__ type_ start__ end____ width___ exp.time_
 21 omega   51.00  121.00   1.0000   10.0000
omega____ theta____ kappa____ phi______ frames
    -      108.0000 -127.0000   70.0000 70

#__ type_ start__ end____ width___ exp.time_
 22 omega   40.00   96.00   1.0000   10.0000
omega____ theta____ kappa____ phi______ frames
    -      108.0000  -45.0000 -150.0000 56

#__ type_ start__ end____ width___ exp.time_
 23 omega   41.00   98.00   1.0000   10.0000
omega____ theta____ kappa____ phi______ frames
    -      108.0000  -45.0000  150.0000 57

#__ type_ start__ end____ width___ exp.time_
 24 omega   94.00  170.00   1.0000   10.0000
omega____ theta____ kappa____ phi______ frames
    -      108.0000   45.0000 -180.0000 76

#__ type_ start__ end____ width___ exp.time_
 25 omega   67.00  108.00   1.0000   10.0000
omega____ theta____ kappa____ phi______ frames
    -      108.0000  -77.0000  -90.0000 41

#__ type_ start__ end____ width___ exp.time_
 26 omega   75.00  167.00   1.0000   10.0000
omega____ theta____ kappa____ phi______ frames
    -      108.0000   15.0000   90.0000 92
;
_diffrn_measurement_device_type 'Xcalibur, Eos, Gemini'
_diffrn_measurement_method '\w scans'
_diffrn_orient_matrix_UB_11 -0.0004885000
_diffrn_orient_matrix_UB_12 0.0181235000
_diffrn_orient_matrix_UB_13 -0.1583376000
_diffrn_orient_matrix_UB_21 -0.0127691000
_diffrn_orient_matrix_UB_22 -0.0533903000
_diffrn_orient_matrix_UB_23 -0.0535330000
_diffrn_orient_matrix_UB_31 -0.2017362000
_diffrn_orient_matrix_UB_32 0.0032768000
_diffrn_orient_matrix_UB_33 0.0021657000
_diffrn_radiation_monochromator graphite
_diffrn_radiation_type 'Cu K\a'
_diffrn_radiation_wavelength 1.5418
_diffrn_reflns_av_R_equivalents 0.0486
_diffrn_reflns_av_unetI/netI 0.0743
_diffrn_reflns_limit_h_max 5
_diffrn_reflns_limit_h_min -9
_diffrn_reflns_limit_k_max 32
_diffrn_reflns_limit_k_min -33
_diffrn_reflns_limit_l_max 11
_diffrn_reflns_limit_l_min -11
_diffrn_reflns_number 13001
_diffrn_reflns_theta_full 71.24
_diffrn_reflns_theta_max 71.24
_diffrn_reflns_theta_min 3.24
_diffrn_source 'Enhance (Cu) X-ray Source'
_exptl_absorpt_coefficient_mu 2.886
_exptl_absorpt_correction_T_max 1.00000
_exptl_absorpt_correction_T_min 0.48441
_exptl_absorpt_correction_type multi-scan
_exptl_absorpt_process_details
;
CrysAlisPro, Agilent Technologies,
Version 1.171.35.11 (release 16-05-2011 CrysAlis171 .NET)
(compiled May 16 2011,17:55:39)
Empirical absorption correction using spherical harmonics,
 implemented in SCALE3 ABSPACK scaling algorithm.
;
_exptl_crystal_density_diffrn 1.519
_exptl_crystal_density_method 'not measured'
_exptl_crystal_F_000 920
_exptl_crystal_size_max 0.06
_exptl_crystal_size_mid 0.04
_exptl_crystal_size_min 0.03
_refine_diff_density_max 0.355
_refine_diff_density_min -0.314
_refine_diff_density_rms 0.063
_refine_ls_abs_structure_details 'Flack H D (1983), Acta Cryst. A39, 876-881'
_refine_ls_abs_structure_Flack -0.004(14)
_refine_ls_extinction_method none
_refine_ls_goodness_of_fit_ref 1.041
_refine_ls_hydrogen_treatment mixed
_refine_ls_matrix_type full
_refine_ls_number_parameters 529
_refine_ls_number_reflns 7261
_refine_ls_number_restraints 1
_refine_ls_restrained_S_all 1.041
_refine_ls_R_factor_all 0.0484
_refine_ls_R_factor_gt 0.0448
_refine_ls_shift/su_max 0.000
_refine_ls_shift/su_mean 0.000
_refine_ls_structure_factor_coef Fsqd
_refine_ls_weighting_details 'calc w=1/[\s^2^(Fo^2^)+(0.0541P)^2^+0.0000P] where P=(Fo^2^+2Fc^2^)/3'
_refine_ls_weighting_scheme calc
_refine_ls_wR_factor_gt 0.1097
_refine_ls_wR_factor_ref 0.1142
_reflns_number_gt 6825
_reflns_number_total 7261
_reflns_threshold_expression >2sigma(I)
_cod_data_source_file c7ra05774a2.cif
_cod_data_source_block exp_2323
_cod_original_cell_volume 1917.01(17)
_cod_database_code 7228626
_reflns_odcompleteness_completeness 99.97
_reflns_odcompleteness_iscentric 1
_reflns_odcompleteness_theta 66.97

loop_
_space_group_symop_id
_space_group_symop_operation_xyz
1 'x, y, z'
2 '-x, y+1/2, -z'

loop_
_atom_site_label
_atom_site_type_symbol
_atom_site_fract_x
_atom_site_fract_y
_atom_site_fract_z
_atom_site_U_iso_or_equiv
_atom_site_adp_type
_atom_site_occupancy
_atom_site_symmetry_multiplicity
_atom_site_calc_flag
_atom_site_refinement_flags
S1 S -1.33814(11) -0.08207(3) 0.25048(9) 0.01734(17) Uani 1 1 d .
S4 S -0.31073(10) -0.42900(3) -0.72979(9) 0.02041(18) Uani 1 1 d .
S3 S -0.84355(10) -0.39116(3) -0.52965(9) 0.01623(16) Uani 1 1 d .
S2 S -0.81112(10) -0.04344(3) 0.42876(9) 0.01860(17) Uani 1 1 d .
O8 O -0.3066(3) -0.31813(9) -0.6024(3) 0.0189(5) Uani 1 1 d .
O3 O -0.8023(3) -0.15550(9) 0.3113(3) 0.0175(5) Uani 1 1 d .
O2 O -1.1773(3) -0.18204(10) -0.0448(3) 0.0191(5) Uani 1 1 d .
H2 H -1.0857 -0.1990 -0.0515 0.029 Uiso 1 1 calc R
O5 O -1.3598(3) -0.08943(10) 0.6048(3) 0.0227(5) Uani 1 1 d .
O7 O -0.6754(3) -0.28995(9) -0.2397(3) 0.0183(5) Uani 1 1 d .
H7 H -0.5824 -0.2736 -0.2328 0.027 Uiso 1 1 calc R
N4 N -0.5838(4) -0.38077(10) -0.8658(3) 0.0141(5) Uani 1 1 d .
O10 O -0.8807(3) -0.38517(10) -0.8814(3) 0.0221(5) Uani 1 1 d .
O1 O -1.5579(3) -0.23899(9) 0.1361(3) 0.0214(5) Uani 1 1 d .
O9 O -0.7933(3) -0.44099(10) -1.1132(3) 0.0211(5) Uani 1 1 d .
H9 H -0.8478 -0.4303 -1.0409 0.032 Uiso 1 1 calc R
O6 O -1.0518(3) -0.23247(10) -0.4183(3) 0.0220(5) Uani 1 1 d .
N3 N -0.6001(4) -0.32640(10) -0.6179(3) 0.0151(5) Uani 1 1 d .
N1 N -1.0947(3) -0.14809(10) 0.3349(3) 0.0142(5) Uani 1 1 d .
C29 C -0.4371(4) -0.33686(12) -0.6587(4) 0.0148(6) Uani 1 1 d .
C20 C -0.8366(4) -0.35129(12) -0.3696(3) 0.0149(6) Uani 1 1 d .
H20 H -0.8398 -0.3729 -0.2821 0.018 Uiso 1 1 calc R
C9 C -1.2304(4) -0.10026(12) 0.5336(4) 0.0153(6) Uani 1 1 d .
O4 O -1.2550(3) -0.03271(10) 0.8344(3) 0.0233(5) Uani 1 1 d .
H4 H -1.3127 -0.0477 0.7703 0.035 Uiso 1 1 calc R
C21 C -0.9935(4) -0.31608(13) -0.3594(4) 0.0160(6) Uani 1 1 d .
H21A H -1.0989 -0.3322 -0.4004 0.019 Uiso 1 1 calc R
H21B H -1.0166 -0.3088 -0.2560 0.019 Uiso 1 1 calc R
C27 C -0.7629(4) -0.34829(12) -0.6686(3) 0.0126(6) Uani 1 1 d .
C4 C -1.3202(4) -0.20411(12) 0.2707(4) 0.0143(6) Uani 1 1 d .
H4A H -1.3006 -0.2384 0.3055 0.017 Uiso 1 1 calc R
C5 C -1.1435(4) -0.18155(12) 0.2181(4) 0.0151(6) Uani 1 1 d .
H5 H -1.0525 -0.2076 0.2055 0.018 Uiso 1 1 calc R
C6 C -1.1642(4) -0.15102(13) 0.0790(3) 0.0152(6) Uani 1 1 d .
H6 H -1.0619 -0.1284 0.0685 0.018 Uiso 1 1 calc R
C12 C -0.7745(4) -0.12113(13) 0.6096(4) 0.0162(6) Uani 1 1 d .
H12C H -0.7876 -0.1569 0.6231 0.019 Uiso 1 1 calc R
H12D H -0.6520 -0.1137 0.5823 0.019 Uiso 1 1 calc R
N2 N -1.0650(3) -0.09324(10) 0.5812(3) 0.0127(5) Uani 1 1 d .
C33 C -0.5550(4) -0.38910(13) -1.0224(4) 0.0154(6) Uani 1 1 d .
H33 H -0.6197 -0.3631 -1.0774 0.019 Uiso 1 1 calc R
C23 C -0.8203(4) -0.26917(12) -0.5535(4) 0.0151(6) Uani 1 1 d .
H23 H -0.7999 -0.2351 -0.5898 0.018 Uiso 1 1 calc R
C10 C -0.9293(4) -0.13703(12) 0.3710(3) 0.0133(6) Uani 1 1 d .
C25 C -0.6649(4) -0.32179(12) -0.3616(4) 0.0144(6) Uani 1 1 d .
H25 H -0.5634 -0.3446 -0.3489 0.017 Uiso 1 1 calc R
C3 C -1.4636(4) -0.20341(13) 0.1564(4) 0.0164(7) Uani 1 1 d .
C13 C -0.8269(4) -0.09362(12) 0.7429(4) 0.0162(7) Uani 1 1 d .
C28 C -0.7460(4) -0.37424(12) -0.8132(4) 0.0157(6) Uani 1 1 d .
C31 C -0.2998(4) -0.35073(13) -0.9071(4) 0.0188(7) Uani 1 1 d .
H31A H -0.3190 -0.3151 -0.9206 0.023 Uiso 1 1 calc R
H31B H -0.1743 -0.3568 -0.8855 0.023 Uiso 1 1 calc R
C8 C -1.2542(4) -0.12585(12) 0.3884(4) 0.0147(6) Uani 1 1 d .
C38 C -0.4841(5) -0.46166(14) -0.6430(4) 0.0255(8) Uani 1 1 d .
H38A H -0.5186 -0.4442 -0.5547 0.038 Uiso 1 1 calc R
H38B H -0.4437 -0.4947 -0.6176 0.038 Uiso 1 1 calc R
H38C H -0.5849 -0.4640 -0.7092 0.038 Uiso 1 1 calc R
C30 C -0.4182(4) -0.37158(12) -0.7874(4) 0.0146(6) Uani 1 1 d .
C37 C -0.2697(4) -0.39725(13) -1.1485(4) 0.0207(7) Uani 1 1 d .
H37 H -0.1481 -0.3905 -1.1582 0.025 Uiso 1 1 calc R
C2 C -1.4930(4) -0.15589(13) 0.0761(4) 0.0177(7) Uani 1 1 d .
H2A H -1.5978 -0.1394 0.1159 0.021 Uiso 1 1 calc R
H2B H -1.5166 -0.1631 -0.0276 0.021 Uiso 1 1 calc R
C18 C -0.7291(4) -0.07537(13) 0.8491(4) 0.0193(7) Uani 1 1 d .
H18 H -0.6058 -0.0805 0.8500 0.023 Uiso 1 1 calc R
C7 C -1.3757(4) -0.17080(12) 0.4004(4) 0.0139(6) Uani 1 1 d .
H7A H -1.5004 -0.1611 0.3914 0.017 Uiso 1 1 calc R
H7B H -1.3579 -0.1878 0.4942 0.017 Uiso 1 1 calc R
C11 C -0.9055(4) -0.10143(12) 0.4957(4) 0.0140(6) Uani 1 1 d .
C32 C -0.3604(4) -0.37920(13) -1.0367(4) 0.0173(7) Uani 1 1 d .
C1 C -1.3353(4) -0.12122(12) 0.0878(3) 0.0160(6) Uani 1 1 d .
H1 H -1.3393 -0.0991 0.0013 0.019 Uiso 1 1 calc R
C26 C -0.8808(4) -0.30287(12) -0.6820(3) 0.0149(6) Uani 1 1 d .
H26A H -1.0060 -0.3119 -0.6725 0.018 Uiso 1 1 calc R
H26B H -0.8636 -0.2864 -0.7766 0.018 Uiso 1 1 calc R
C14 C -1.0239(4) -0.08523(13) 0.7372(4) 0.0167(6) Uani 1 1 d .
H14 H -1.0821 -0.1116 0.7948 0.020 Uiso 1 1 calc R
C35 C -0.5184(5) -0.44729(13) -1.2276(4) 0.0214(7) Uani 1 1 d .
H35 H -0.5742 -0.4671 -1.2990 0.026 Uiso 1 1 calc R
C19 C -0.9980(5) -0.00837(15) 0.3723(5) 0.0329(10) Uani 1 1 d .
H19A H -1.0851 -0.0081 0.4500 0.049 Uiso 1 1 calc R
H19B H -1.0496 -0.0231 0.2848 0.049 Uiso 1 1 calc R
H19C H -0.9616 0.0253 0.3511 0.049 Uiso 1 1 calc R
C34 C -0.6094(4) -0.43898(12) -1.0848(4) 0.0171(6) Uani 1 1 d .
H34 H -0.5760 -0.4655 -1.0150 0.021 Uiso 1 1 calc R
C15 C -1.0725(4) -0.03588(13) 0.8028(4) 0.0185(7) Uani 1 1 d .
H15 H -1.0399 -0.0091 0.7340 0.022 Uiso 1 1 calc R
C24 C -0.6428(4) -0.29214(12) -0.5019(4) 0.0138(6) Uani 1 1 d .
H24 H -0.5498 -0.2665 -0.4905 0.017 Uiso 1 1 calc R
C17 C -0.8132(5) -0.04689(14) 0.9664(4) 0.0219(7) Uani 1 1 d .
H17 H -0.7531 -0.0415 1.0557 0.026 Uiso 1 1 calc R
C36 C -0.3627(5) -0.42787(15) -1.2568(4) 0.0239(7) Uani 1 1 d .
H36 H -0.3105 -0.4338 -1.3485 0.029 Uiso 1 1 calc R
C16 C -0.9732(5) -0.02900(13) 0.9459(4) 0.0205(7) Uani 1 1 d .
H16 H -1.0275 -0.0114 1.0224 0.025 Uiso 1 1 calc R
C22 C -0.9617(4) -0.26875(12) -0.4395(4) 0.0151(6) Uani 1 1 d .
O11 O -0.8682(3) -0.23165(12) -0.0438(3) 0.0342(7) Uani 1 1 d .
H11A H -0.7917 -0.2318 0.0228 0.051 Uiso 1 1 d R
H11B H -0.8359 -0.2476 -0.1176 0.051 Uiso 1 1 d R
O12 O -1.3653(4) -0.24073(12) -0.2421(3) 0.0337(7) Uani 1 1 d .
H12A H -1.3372 -0.2180 -0.1835 0.051 Uiso 1 1 d R
H12B H -1.2785 -0.2480 -0.2951 0.051 Uiso 1 1 d R

loop_
_atom_site_aniso_label
_atom_site_aniso_U_11
_atom_site_aniso_U_22
_atom_site_aniso_U_33
_atom_site_aniso_U_23
_atom_site_aniso_U_13
_atom_site_aniso_U_12
S1 0.0174(4) 0.0158(4) 0.0188(4) -0.0008(3) -0.0013(3) 0.0026(3)
S4 0.0147(4) 0.0201(4) 0.0264(4) -0.0022(3) -0.0040(3) 0.0060(3)
S3 0.0156(4) 0.0152(4) 0.0179(4) 0.0002(3) 0.0001(3) -0.0035(3)
S2 0.0133(3) 0.0179(4) 0.0246(4) 0.0004(3) 0.0013(3) -0.0037(3)
O8 0.0108(11) 0.0222(13) 0.0236(12) -0.0038(10) -0.0046(9) -0.0018(9)
O3 0.0124(11) 0.0215(12) 0.0185(11) -0.0041(10) 0.0012(9) -0.0002(9)
O2 0.0133(11) 0.0276(13) 0.0163(11) -0.0044(10) -0.0002(9) 0.0017(9)
O5 0.0111(11) 0.0323(14) 0.0246(13) -0.0115(11) 0.0038(9) -0.0012(10)
O7 0.0124(11) 0.0237(12) 0.0186(12) -0.0049(10) -0.0024(9) -0.0015(9)
N4 0.0126(12) 0.0173(14) 0.0122(12) -0.0003(10) -0.0008(10) 0.0011(10)
O10 0.0105(11) 0.0320(14) 0.0238(13) -0.0086(11) -0.0040(9) -0.0012(10)
O1 0.0164(12) 0.0208(12) 0.0270(13) -0.0041(10) -0.0026(10) -0.0040(10)
O9 0.0185(11) 0.0281(13) 0.0167(11) -0.0020(10) 0.0008(9) -0.0058(10)
O6 0.0164(12) 0.0256(13) 0.0240(13) -0.0010(10) 0.0039(10) 0.0070(10)
N3 0.0092(12) 0.0178(13) 0.0184(14) -0.0026(11) 0.0004(10) 0.0001(10)
N1 0.0105(12) 0.0172(13) 0.0151(12) -0.0031(11) 0.0010(10) 0.0002(10)
C29 0.0117(14) 0.0172(16) 0.0155(15) 0.0006(12) -0.0024(12) 0.0011(12)
C20 0.0155(15) 0.0188(16) 0.0103(14) 0.0013(12) 0.0030(12) 0.0019(13)
C9 0.0126(15) 0.0163(15) 0.0170(15) 0.0020(12) 0.0037(12) -0.0017(12)
O4 0.0181(12) 0.0329(14) 0.0189(12) -0.0077(10) -0.0021(9) 0.0055(10)
C21 0.0103(14) 0.0217(17) 0.0161(15) -0.0012(13) 0.0012(11) 0.0004(12)
C27 0.0061(13) 0.0198(16) 0.0120(14) -0.0027(12) 0.0015(11) -0.0014(11)
C4 0.0126(16) 0.0160(16) 0.0144(15) -0.0002(12) -0.0006(12) -0.0023(12)
C5 0.0109(15) 0.0163(15) 0.0183(16) -0.0018(13) -0.0007(12) 0.0017(12)
C6 0.0100(14) 0.0197(16) 0.0160(15) -0.0018(13) 0.0016(12) -0.0025(12)
C12 0.0111(14) 0.0211(16) 0.0163(15) -0.0011(13) -0.0027(12) -0.0013(12)
N2 0.0109(12) 0.0164(13) 0.0108(12) -0.0019(10) 0.0012(10) 0.0002(10)
C33 0.0123(14) 0.0174(15) 0.0166(16) 0.0011(13) 0.0012(12) 0.0013(12)
C23 0.0141(15) 0.0142(15) 0.0170(15) 0.0005(12) 0.0001(12) -0.0003(12)
C10 0.0097(14) 0.0148(15) 0.0154(14) 0.0008(12) -0.0006(11) 0.0010(12)
C25 0.0123(14) 0.0157(15) 0.0151(15) -0.0002(12) -0.0036(11) 0.0026(12)
C3 0.0092(14) 0.0209(17) 0.0191(16) -0.0067(13) 0.0009(12) 0.0005(12)
C13 0.0149(15) 0.0161(16) 0.0177(15) 0.0022(12) -0.0001(12) 0.0008(12)
C28 0.0102(14) 0.0173(15) 0.0194(16) -0.0015(13) -0.0028(12) -0.0011(12)
C31 0.0122(15) 0.0223(17) 0.0219(17) -0.0045(14) 0.0032(13) 0.0015(13)
C8 0.0090(14) 0.0180(16) 0.0170(15) 0.0010(12) 0.0006(11) 0.0017(12)
C38 0.0262(18) 0.0223(18) 0.0278(19) 0.0055(15) -0.0076(15) 0.0034(15)
C30 0.0085(13) 0.0152(14) 0.0201(16) 0.0016(12) -0.0017(12) 0.0044(11)
C37 0.0148(15) 0.0266(19) 0.0208(17) 0.0014(14) 0.0041(13) 0.0017(14)
C2 0.0121(15) 0.0247(17) 0.0162(15) -0.0035(13) -0.0019(12) 0.0021(13)
C18 0.0143(15) 0.0242(18) 0.0193(16) 0.0007(13) -0.0029(13) -0.0006(13)
C7 0.0082(14) 0.0161(16) 0.0174(15) -0.0003(12) 0.0009(11) -0.0013(12)
C11 0.0090(14) 0.0160(15) 0.0170(15) -0.0008(12) -0.0027(12) 0.0005(11)
C32 0.0139(15) 0.0178(17) 0.0201(16) -0.0002(13) -0.0010(13) 0.0030(12)
C1 0.0179(15) 0.0167(16) 0.0135(14) 0.0005(12) -0.0006(12) -0.0004(13)
C26 0.0115(14) 0.0218(17) 0.0114(14) 0.0008(12) 0.0010(11) 0.0021(12)
C14 0.0134(15) 0.0209(16) 0.0159(15) -0.0021(13) -0.0018(12) -0.0012(13)
C35 0.0261(18) 0.0185(17) 0.0197(17) -0.0054(13) -0.0054(14) 0.0052(14)
C19 0.0190(18) 0.025(2) 0.055(3) 0.0129(18) -0.0114(18) -0.0052(15)
C34 0.0192(16) 0.0165(16) 0.0156(15) -0.0017(12) -0.0016(12) 0.0010(13)
C15 0.0191(16) 0.0209(17) 0.0155(15) -0.0034(13) 0.0012(13) 0.0024(13)
C24 0.0085(14) 0.0166(15) 0.0163(15) -0.0010(12) 0.0024(11) -0.0002(12)
C17 0.0254(17) 0.0257(18) 0.0145(16) -0.0023(14) -0.0034(13) -0.0031(15)
C36 0.0239(17) 0.0275(19) 0.0203(16) -0.0043(15) -0.0001(14) 0.0068(15)
C16 0.0260(18) 0.0235(17) 0.0122(15) -0.0035(13) 0.0056(13) -0.0045(14)
C22 0.0096(14) 0.0193(17) 0.0164(15) -0.0038(12) -0.0017(12) 0.0008(12)
O11 0.0181(13) 0.0547(19) 0.0298(15) -0.0234(14) -0.0061(11) 0.0104(13)
O12 0.0193(13) 0.0491(19) 0.0328(15) -0.0222(14) 0.0060(11) -0.0108(12)

loop_
_atom_type_symbol
_atom_type_description
_atom_type_scat_dispersion_real
_atom_type_scat_dispersion_imag
_atom_type_scat_source
C C 0.0181 0.0091 'International Tables Vol C Tables 4.2.6.8 and 6.1.1.4'
H H 0.0000 0.0000 'International Tables Vol C Tables 4.2.6.8 and 6.1.1.4'
N N 0.0311 0.0180 'International Tables Vol C Tables 4.2.6.8 and 6.1.1.4'
O O 0.0492 0.0322 'International Tables Vol C Tables 4.2.6.8 and 6.1.1.4'
S S 0.3331 0.5567 'International Tables Vol C Tables 4.2.6.8 and 6.1.1.4'

loop_
_geom_angle_atom_site_label_1
_geom_angle_atom_site_label_2
_geom_angle_atom_site_label_3
_geom_angle
C1 S1 C8 100.19(15)
C38 S4 C30 102.93(16)
C20 S3 C27 100.00(15)
C19 S2 C11 104.11(16)
C6 O2 H2 109.5
C25 O7 H7 109.5
C28 N4 C33 121.0(3)
C28 N4 C30 126.1(3)
C30 N4 C33 111.8(3)
C34 O9 H9 109.5
C29 N3 C27 128.2(3)
C29 N3 C24 123.9(3)
C27 N3 C24 107.7(2)
C10 N1 C5 124.1(3)
C10 N1 C8 127.9(3)
C8 N1 C5 107.7(2)
O8 C29 N3 123.1(3)
O8 C29 C30 120.3(3)
N3 C29 C30 116.5(3)
S3 C20 H20 107.3
C21 C20 S3 113.7(2)
C21 C20 H20 107.3
C25 C20 S3 111.7(2)
C25 C20 H20 107.3
C25 C20 C21 109.4(3)
O5 C9 N2 123.3(3)
O5 C9 C8 119.4(3)
N2 C9 C8 117.2(3)
C15 O4 H4 109.5
C20 C21 H21A 109.2
C20 C21 H21B 109.2
H21A C21 H21B 107.9
C22 C21 C20 112.2(3)
C22 C21 H21A 109.2
C22 C21 H21B 109.2
N3 C27 S3 109.1(2)
N3 C27 C28 113.4(3)
N3 C27 C26 101.1(3)
C28 C27 S3 110.1(2)
C28 C27 C26 111.1(3)
C26 C27 S3 111.7(2)
C5 C4 H4A 109.9
C3 C4 H4A 109.9
C3 C4 C5 113.6(3)
C3 C4 C7 109.0(3)
C7 C4 H4A 109.9
C7 C4 C5 104.3(2)
N1 C5 C4 103.5(2)
N1 C5 H5 110.9
N1 C5 C6 107.4(3)
C4 C5 H5 110.9
C6 C5 C4 112.9(3)
C6 C5 H5 110.9
O2 C6 C5 110.6(3)
O2 C6 H6 109.9
O2 C6 C1 107.6(2)
C5 C6 H6 109.9
C5 C6 C1 108.9(3)
C1 C6 H6 109.9
H12C C12 H12D 109.2
C13 C12 H12C 111.4
C13 C12 H12D 111.4
C13 C12 C11 102.0(3)
C11 C12 H12C 111.4
C11 C12 H12D 111.4
C9 N2 C11 125.5(3)
C9 N2 C14 121.8(3)
C11 N2 C14 111.7(2)
N4 C33 H33 108.0
N4 C33 C32 102.1(3)
N4 C33 C34 117.4(3)
C32 C33 H33 108.0
C32 C33 C34 112.8(3)
C34 C33 H33 108.0
C26 C23 H23 109.8
C24 C23 H23 109.8
C24 C23 C26 104.1(3)
C22 C23 H23 109.8
C22 C23 C26 108.8(3)
C22 C23 C24 114.4(3)
O3 C10 N1 122.9(3)
O3 C10 C11 120.9(3)
N1 C10 C11 116.2(3)
O7 C25 C20 107.8(3)
O7 C25 H25 109.7
O7 C25 C24 110.4(3)
C20 C25 H25 109.7
C24 C25 C20 109.5(3)
C24 C25 H25 109.7
O1 C3 C4 121.2(3)
O1 C3 C2 121.5(3)
C2 C3 C4 117.1(3)
C12 C13 C14 108.5(3)
C18 C13 C12 130.0(3)
C18 C13 C14 121.4(3)
N4 C28 C27 117.6(3)
O10 C28 N4 123.2(3)
O10 C28 C27 119.0(3)
H31A C31 H31B 109.3
C30 C31 H31A 111.5
C30 C31 H31B 111.5
C32 C31 H31A 111.5
C32 C31 H31B 111.5
C32 C31 C30 101.6(3)
N1 C8 S1 108.9(2)
N1 C8 C9 113.4(3)
N1 C8 C7 101.4(3)
C9 C8 S1 110.2(2)
C9 C8 C7 111.8(3)
C7 C8 S1 110.9(2)
S4 C38 H38A 109.5
S4 C38 H38B 109.5
S4 C38 H38C 109.5
H38A C38 H38B 109.5
H38A C38 H38C 109.5
H38B C38 H38C 109.5
N4 C30 S4 112.0(2)
N4 C30 C29 113.7(3)
N4 C30 C31 102.6(3)
C29 C30 S4 110.4(2)
C29 C30 C31 112.7(3)
C31 C30 S4 105.0(2)
C32 C37 H37 120.7
C32 C37 C36 118.6(3)
C36 C37 H37 120.7
C3 C2 H2A 109.1
C3 C2 H2B 109.1
C3 C2 C1 112.5(3)
H2A C2 H2B 107.8
C1 C2 H2A 109.1
C1 C2 H2B 109.1
C13 C18 H18 120.3
C13 C18 C17 119.5(3)
C17 C18 H18 120.3
C4 C7 H7A 111.0
C4 C7 H7B 111.0
C8 C7 C4 104.0(2)
C8 C7 H7A 111.0
C8 C7 H7B 111.0
H7A C7 H7B 109.0
C12 C11 S2 105.9(2)
N2 C11 S2 112.0(2)
N2 C11 C12 102.9(3)
N2 C11 C10 114.1(3)
C10 C11 S2 110.0(2)
C10 C11 C12 111.5(3)
C31 C32 C33 108.7(3)
C37 C32 C33 120.9(3)
C37 C32 C31 130.4(3)
S1 C1 H1 107.3
C6 C1 S1 111.4(2)
C6 C1 H1 107.3
C2 C1 S1 113.7(2)
C2 C1 C6 109.5(3)
C2 C1 H1 107.3
C27 C26 C23 104.1(2)
C27 C26 H26A 110.9
C27 C26 H26B 110.9
C23 C26 H26A 110.9
C23 C26 H26B 110.9
H26A C26 H26B 108.9
N2 C14 C13 102.3(3)
N2 C14 H14 108.4
N2 C14 C15 117.6(3)
C13 C14 H14 108.4
C13 C14 C15 111.3(3)
C15 C14 H14 108.4
C34 C35 H35 118.9
C36 C35 H35 118.9
C36 C35 C34 122.3(3)
S2 C19 H19A 109.5
S2 C19 H19B 109.5
S2 C19 H19C 109.5
H19A C19 H19B 109.5
H19A C19 H19C 109.5
H19B C19 H19C 109.5
O9 C34 C33 111.4(3)
O9 C34 C35 107.0(3)
O9 C34 H34 109.6
C33 C34 H34 109.6
C35 C34 C33 109.6(3)
C35 C34 H34 109.6
O4 C15 C14 112.1(3)
O4 C15 H15 109.4
O4 C15 C16 107.1(3)
C14 C15 H15 109.4
C14 C15 C16 109.3(3)
C16 C15 H15 109.4
N3 C24 C23 103.4(3)
N3 C24 C25 107.8(3)
N3 C24 H24 111.3
C23 C24 H24 111.3
C25 C24 C23 111.5(3)
C25 C24 H24 111.3
C18 C17 H17 120.3
C16 C17 C18 119.5(3)
C16 C17 H17 120.3
C37 C36 H36 119.6
C35 C36 C37 120.9(3)
C35 C36 H36 119.6
C15 C16 H16 119.1
C17 C16 C15 121.8(3)
C17 C16 H16 119.1
O6 C22 C21 121.6(3)
O6 C22 C23 121.5(3)
C21 C22 C23 116.8(3)
H11A O11 H11B 112.2
H12A O12 H12B 110.1

loop_
_geom_bond_atom_site_label_1
_geom_bond_atom_site_label_2
_geom_bond_distance
S1 C8 1.854(3)
S1 C1 1.840(3)
S4 C38 1.788(4)
S4 C30 1.845(3)
S3 C20 1.833(3)
S3 C27 1.843(3)
S2 C11 1.847(3)
S2 C19 1.791(4)
O8 C29 1.230(4)
O3 C10 1.225(4)
O2 H2 0.8400
O2 C6 1.423(4)
O5 C9 1.225(4)
O7 H7 0.8400
O7 C25 1.422(4)
N4 C33 1.478(4)
N4 C28 1.343(4)
N4 C30 1.472(4)
O10 C28 1.236(4)
O1 C3 1.222(4)
O9 H9 0.8400
O9 C34 1.426(4)
O6 C22 1.222(4)
N3 C29 1.332(4)
N3 C27 1.452(4)
N3 C24 1.459(4)
N1 C5 1.458(4)
N1 C10 1.337(4)
N1 C8 1.448(4)
C29 C30 1.525(5)
C20 H20 1.0000
C20 C21 1.538(4)
C20 C25 1.538(4)
C9 N2 1.345(4)
C9 C8 1.519(5)
O4 H4 0.8400
O4 C15 1.426(4)
C21 H21A 0.9900
C21 H21B 0.9900
C21 C22 1.508(5)
C27 C28 1.514(5)
C27 C26 1.536(4)
C4 H4A 1.0000
C4 C5 1.562(4)
C4 C3 1.512(5)
C4 C7 1.562(4)
C5 H5 1.0000
C5 C6 1.535(4)
C6 H6 1.0000
C6 C1 1.540(4)
C12 H12C 0.9900
C12 H12D 0.9900
C12 C13 1.496(5)
C12 C11 1.540(4)
N2 C11 1.470(4)
N2 C14 1.485(4)
C33 H33 1.0000
C33 C32 1.515(4)
C33 C34 1.534(5)
C23 H23 1.0000
C23 C26 1.566(4)
C23 C24 1.563(4)
C23 C22 1.510(4)
C10 C11 1.514(4)
C25 H25 1.0000
C25 C24 1.535(4)
C3 C2 1.509(5)
C13 C18 1.323(5)
C13 C14 1.520(4)
C31 H31A 0.9900
C31 H31B 0.9900
C31 C30 1.539(5)
C31 C32 1.494(5)
C8 C7 1.542(4)
C38 H38A 0.9800
C38 H38B 0.9800
C38 H38C 0.9800
C37 H37 0.9500
C37 C32 1.339(5)
C37 C36 1.478(5)
C2 H2A 0.9900
C2 H2B 0.9900
C2 C1 1.534(5)
C18 H18 0.9500
C18 C17 1.481(5)
C7 H7A 0.9900
C7 H7B 0.9900
C1 H1 1.0000
C26 H26A 0.9900
C26 H26B 0.9900
C14 H14 1.0000
C14 C15 1.523(5)
C35 H35 0.9500
C35 C34 1.508(5)
C35 C36 1.330(6)
C19 H19A 0.9800
C19 H19B 0.9800
C19 H19C 0.9800
C34 H34 1.0000
C15 H15 1.0000
C15 C16 1.527(5)
C24 H24 1.0000
C17 H17 0.9500
C17 C16 1.327(6)
C36 H36 0.9500
C16 H16 0.9500
O11 H11A 0.8433
O11 H11B 0.8462
O12 H12A 0.8488
O12 H12B 0.8490

loop_
_geom_torsion_atom_site_label_1
_geom_torsion_atom_site_label_2
_geom_torsion_atom_site_label_3
_geom_torsion_atom_site_label_4
_geom_torsion
S1 C8 C7 C4 81.1(3)
S3 C20 C21 C22 -87.8(3)
S3 C20 C25 O7 176.6(2)
S3 C20 C25 C24 56.4(3)
S3 C27 C28 N4 -112.6(3)
S3 C27 C28 O10 72.5(4)
S3 C27 C26 C23 80.8(3)
O8 C29 C30 S4 68.2(4)
O8 C29 C30 N4 -165.0(3)
O8 C29 C30 C31 -48.9(4)
O3 C10 C11 S2 69.4(3)
O3 C10 C11 C12 -47.7(4)
O3 C10 C11 N2 -163.8(3)
O2 C6 C1 S1 176.8(2)
O2 C6 C1 C2 50.2(3)
O5 C9 N2 C11 -174.2(3)
O5 C9 N2 C14 17.8(5)
O5 C9 C8 S1 73.4(4)
O5 C9 C8 N1 -164.3(3)
O5 C9 C8 C7 -50.4(4)
O7 C25 C24 N3 169.5(2)
O7 C25 C24 C23 -77.6(3)
N4 C33 C32 C31 -18.3(4)
N4 C33 C32 C37 158.5(3)
N4 C33 C34 O9 80.5(3)
N4 C33 C34 C35 -161.3(3)
O1 C3 C2 C1 -165.2(3)
N3 C29 C30 S4 -115.3(3)
N3 C29 C30 N4 11.5(4)
N3 C29 C30 C31 127.6(3)
N3 C27 C28 N4 10.0(4)
N3 C27 C28 O10 -165.0(3)
N3 C27 C26 C23 -35.1(3)
N1 C5 C6 O2 168.4(2)
N1 C5 C6 C1 -73.5(3)
N1 C10 C11 S2 -113.0(3)
N1 C10 C11 C12 129.9(3)
N1 C10 C11 N2 13.8(4)
N1 C8 C7 C4 -34.4(3)
C29 N3 C27 S3 103.6(3)
C29 N3 C27 C28 -19.5(5)
C29 N3 C27 C26 -138.6(3)
C29 N3 C24 C23 147.2(3)
C29 N3 C24 C25 -94.6(4)
C20 S3 C27 N3 51.5(2)
C20 S3 C27 C28 176.6(2)
C20 S3 C27 C26 -59.4(2)
C20 C21 C22 O6 -163.7(3)
C20 C21 C22 C23 19.8(4)
C20 C25 C24 N3 -71.9(3)
C20 C25 C24 C23 40.9(3)
C9 N2 C11 S2 102.4(3)
C9 N2 C11 C12 -144.2(3)
C9 N2 C11 C10 -23.3(4)
C9 N2 C14 C13 164.7(3)
C9 N2 C14 C15 -73.0(4)
C9 C8 C7 C4 -155.5(3)
O4 C15 C16 C17 154.9(3)
C21 C20 C25 O7 49.8(3)
C21 C20 C25 C24 -70.4(3)
C27 S3 C20 C21 79.7(2)
C27 S3 C20 C25 -44.6(2)
C27 N3 C29 O8 -175.5(3)
C27 N3 C29 C30 8.1(5)
C27 N3 C24 C23 -37.0(3)
C27 N3 C24 C25 81.2(3)
C4 C5 C6 O2 -78.1(3)
C4 C5 C6 C1 40.0(4)
C4 C3 C2 C1 18.8(4)
C5 N1 C10 O3 -2.4(5)
C5 N1 C10 C11 180.0(3)
C5 N1 C8 S1 -71.6(3)
C5 N1 C8 C9 165.3(3)
C5 N1 C8 C7 45.4(3)
C5 C4 C3 O1 136.3(3)
C5 C4 C3 C2 -47.8(4)
C5 C4 C7 C8 13.0(3)
C5 C6 C1 S1 56.9(3)
C5 C6 C1 C2 -69.7(3)
C12 C13 C18 C17 176.6(3)
C12 C13 C14 N2 -18.3(3)
C12 C13 C14 C15 -144.7(3)
N2 C9 C8 S1 -110.4(3)
N2 C9 C8 N1 11.9(4)
N2 C9 C8 C7 125.8(3)
N2 C14 C15 O4 78.3(4)
N2 C14 C15 C16 -163.2(3)
C33 N4 C28 O10 16.5(5)
C33 N4 C28 C27 -158.2(3)
C33 N4 C30 S4 -86.1(3)
C33 N4 C30 C29 147.9(3)
C33 N4 C30 C31 25.9(3)
C10 N1 C5 C4 149.7(3)
C10 N1 C5 C6 -90.6(4)
C10 N1 C8 S1 101.3(3)
C10 N1 C8 C9 -21.7(5)
C10 N1 C8 C7 -141.7(3)
C25 C20 C21 C22 37.8(4)
C3 C4 C5 N1 131.6(3)
C3 C4 C5 C6 15.7(4)
C3 C4 C7 C8 -108.6(3)
C3 C2 C1 S1 -86.6(3)
C3 C2 C1 C6 38.8(4)
C13 C12 C11 S2 83.5(3)
C13 C12 C11 N2 -34.2(3)
C13 C12 C11 C10 -156.9(3)
C13 C18 C17 C16 -17.7(5)
C13 C14 C15 O4 -164.2(3)
C13 C14 C15 C16 -45.6(4)
C28 N4 C33 C32 163.8(3)
C28 N4 C33 C34 -72.2(4)
C28 N4 C30 S4 105.2(3)
C28 N4 C30 C29 -20.8(5)
C28 N4 C30 C31 -142.7(3)
C28 C27 C26 C23 -155.8(3)
C8 S1 C1 C6 -44.2(3)
C8 S1 C1 C2 80.2(3)
C8 N1 C5 C4 -37.0(3)
C8 N1 C5 C6 82.7(3)
C8 N1 C10 O3 -174.3(3)
C8 N1 C10 C11 8.1(5)
C8 C9 N2 C11 9.7(5)
C8 C9 N2 C14 -158.3(3)
C38 S4 C30 N4 -49.7(3)
C38 S4 C30 C29 78.0(3)
C38 S4 C30 C31 -160.3(2)
C30 N4 C33 C32 -5.5(3)
C30 N4 C33 C34 118.4(3)
C30 N4 C28 O10 -175.8(3)
C30 N4 C28 C27 9.5(5)
C30 C31 C32 C33 33.7(3)
C30 C31 C32 C37 -142.8(4)
C18 C13 C14 N2 158.1(3)
C18 C13 C14 C15 31.6(4)
C18 C17 C16 C15 -1.4(5)
C7 C4 C5 N1 13.0(3)
C7 C4 C5 C6 -102.9(3)
C7 C4 C3 O1 -107.9(4)
C7 C4 C3 C2 68.1(3)
C11 C12 C13 C18 -143.0(4)
C11 C12 C13 C14 33.0(3)
C11 N2 C14 C13 -4.8(3)
C11 N2 C14 C15 117.5(3)
C32 C33 C34 O9 -161.2(3)
C32 C33 C34 C35 -42.9(4)
C32 C31 C30 S4 82.1(3)
C32 C31 C30 N4 -35.0(3)
C32 C31 C30 C29 -157.7(3)
C32 C37 C36 C35 -16.5(6)
C1 S1 C8 N1 50.5(2)
C1 S1 C8 C9 175.5(2)
C1 S1 C8 C7 -60.3(2)
C26 C27 C28 N4 123.1(3)
C26 C27 C28 O10 -51.9(4)
C26 C23 C24 N3 12.5(3)
C26 C23 C24 C25 -103.0(3)
C26 C23 C22 O6 -109.2(4)
C26 C23 C22 C21 67.3(4)
C14 N2 C11 S2 -88.5(3)
C14 N2 C11 C12 24.8(3)
C14 N2 C11 C10 145.7(3)
C14 C13 C18 C17 1.1(5)
C14 C15 C16 C17 33.3(5)
C19 S2 C11 C12 -152.7(3)
C19 S2 C11 N2 -41.2(3)
C19 S2 C11 C10 86.8(3)
C34 C33 C32 C31 -145.3(3)
C34 C33 C32 C37 31.5(5)
C34 C35 C36 C37 0.6(6)
C24 N3 C29 O8 -0.5(5)
C24 N3 C29 C30 -176.9(3)
C24 N3 C27 S3 -72.0(3)
C24 N3 C27 C28 164.9(3)
C24 N3 C27 C26 45.8(3)
C24 C23 C26 C27 13.8(3)
C24 C23 C22 O6 134.9(3)
C24 C23 C22 C21 -48.6(4)
C36 C37 C32 C33 -1.1(5)
C36 C37 C32 C31 175.0(4)
C36 C35 C34 O9 150.1(3)
C36 C35 C34 C33 29.1(5)
C22 C23 C26 C27 -108.6(3)
C22 C23 C24 N3 131.1(3)
C22 C23 C24 C25 15.6(4)
